data_7030791
loop_
_publ_author_name
'Levason, William'
'Light, Mark E.'
'Reid, Gillian'
'Zhang, Wenjian'

_publ_section_title
;
 Soft diphosphine and diarsine complexes of niobium(v) and tantalum(v)
 fluorides: synthesis, properties, structures and comparisons with the
 corresponding chlorides.
;
_journal_issue 25
_journal_name_full 'Dalton transactions (Cambridge, England : 2003)'
_journal_page_first 9557
_journal_page_last 9566
_journal_paper_doi 10.1039/c4dt01029a
_journal_volume 43
_journal_year 2014
_chemical_formula_sum 'C20 H32 F10 Nb2 P4'
_chemical_formula_weight 772.15
_chemical_name_systematic
;
 ?
;
_space_group_crystal_system triclinic
_space_group_IT_number 2
_space_group_name_Hall '-P 1'
_space_group_name_H-M_alt 'P -1'
_symmetry_space_group_name_Hall '-P 1'
_symmetry_space_group_name_H-M 'P -1'
_atom_sites_solution_hydrogens geom
_audit_creation_method SHELXL-2013
_cell_angle_alpha 114.100(3)
_cell_angle_beta 111.026(2)
_cell_angle_gamma 101.266(2)
_cell_formula_units_Z 2
_cell_length_a 12.246(4)
_cell_length_b 12.325(4)
_cell_length_c 12.458(4)
_cell_measurement_reflns_used 4396
_cell_measurement_temperature 100(2)
_cell_measurement_theta_max 27.5
_cell_measurement_theta_min 2.1
_cell_volume 1467.5(8)
_computing_cell_refinement
;
CrystalClear-SM Expert 3.1 (Rigaku, 2013)
;
_computing_data_collection
;
CrystalClear-SM Expert 3.1 (Rigaku, 2013)
;
_computing_data_reduction
;
CrystalClear-SM Expert 3.1 (Rigaku, 2013)
;
_computing_publication_material 'WINGX (Farrugia, 2013)'
_computing_structure_refinement 'SHELXL-2013 (Sheldrick, 2013)'
_computing_structure_solution 'SHELXS-2013 (Sheldrick, 2013)'
_diffrn_ambient_temperature 100(2)
_diffrn_detector 'CCD plate'
_diffrn_detector_area_resol_mean 28.5714
_diffrn_detector_type 'Rigaku HG Saturn724+ (2x2 bin mode)'
_diffrn_measured_fraction_theta_full 0.987
_diffrn_measured_fraction_theta_max 0.988
_diffrn_measurement_device 'four-circle \k diffractometer'
_diffrn_measurement_device_type 'Rigaku AFC12 (Right)'
_diffrn_measurement_method 'profile data from \w-scans'
_diffrn_measurement_specimen_support 'MiTeGen MicroMesh'
_diffrn_radiation_collimation 'Confocal mirrors, VHF Varimax '
_diffrn_radiation_type MoK\a
_diffrn_radiation_wavelength 0.71073
_diffrn_reflns_av_R_equivalents 0.0520
_diffrn_reflns_av_unetI/netI 0.0642
_diffrn_reflns_Laue_measured_fraction_full 0.987
_diffrn_reflns_Laue_measured_fraction_max 0.988
_diffrn_reflns_limit_h_max 15
_diffrn_reflns_limit_h_min -15
_diffrn_reflns_limit_k_max 14
_diffrn_reflns_limit_k_min -15
_diffrn_reflns_limit_l_max 14
_diffrn_reflns_limit_l_min -15
_diffrn_reflns_number 12736
_diffrn_reflns_point_group_measured_fraction_full 0.987
_diffrn_reflns_point_group_measured_fraction_max 0.988
_diffrn_reflns_theta_full 25.242
_diffrn_reflns_theta_max 25.998
_diffrn_reflns_theta_min 2.915
_diffrn_source 'Rotating Anode'
_diffrn_source_current 55.0
_diffrn_source_power 2.475
_diffrn_source_voltage 45.0
_exptl_absorpt_coefficient_mu 1.072
_exptl_absorpt_correction_T_max 1.000
_exptl_absorpt_correction_T_min 0.727
_exptl_absorpt_correction_type multi-scan
_exptl_absorpt_process_details
;
Jacobson, R.A. (1998). REQAB. Private communication to the 
 Rigaku Corporation, Tokyo, Japan. 
;
_exptl_crystal_colour colourless
_exptl_crystal_density_diffrn 1.747
_exptl_crystal_description fragment
_exptl_crystal_F_000 768
_exptl_crystal_size_max 0.180
_exptl_crystal_size_mid 0.160
_exptl_crystal_size_min 0.140
_refine_diff_density_max 2.195
_refine_diff_density_min -0.873
_refine_diff_density_rms 0.188
_refine_ls_extinction_method none
_refine_ls_goodness_of_fit_ref 1.148
_refine_ls_hydrogen_treatment constr
_refine_ls_matrix_type full
_refine_ls_number_parameters 333
_refine_ls_number_reflns 5703
_refine_ls_number_restraints 0
_refine_ls_restrained_S_all 1.148
_refine_ls_R_factor_all 0.0694
_refine_ls_R_factor_gt 0.0639
_refine_ls_shift/su_max 0.001
_refine_ls_shift/su_mean 0.000
_refine_ls_structure_factor_coef Fsqd
_refine_ls_weighting_details 'w=1/[\s^2^(Fo^2^)+(0.0611P)^2^+16.9674P] where P=(Fo^2^+2Fc^2^)/3'
_refine_ls_weighting_scheme calc
_refine_ls_wR_factor_gt 0.1839
_refine_ls_wR_factor_ref 0.1862
_reflns_Friedel_coverage 0.000
_reflns_number_gt 4947
_reflns_number_total 5703
_reflns_threshold_expression 'I > 2\s(I)'
_cod_data_source_file c4dt01029a2.cif
_cod_data_source_block 2014wz130a_ml
_cod_depositor_comments
;
The following automatic conversions were performed:

'_exptl_absorpt_correction_type' value 'Multi-scan' changed to
'multi-scan' according to
/usr/data/users/saulius/crontab/automatic-downloads/rss-feeds/RSC/lib/dictionaries/cif_core.dic
dictionary named 'cif_core.dic' version 2.4.2 from 2011-04-26.

Automatic conversion script
Id: cif_fix_values 2281 2013-09-26 08:29:07Z andrius 

 Adding full bibliography for 7030785--7030792.cif.
;
_cod_original_cell_volume 1467.5(7)
_cod_database_code 7030791
_shelx_space_group_comment
;
The symmetry employed for this shelxl refinement is uniquely defined
by the following loop, which should always be used as a source of
symmetry information in preference to the above space-group names.
They are only intended as comments.
;
_shelx_estimated_absorpt_t_min 0.830
_shelx_estimated_absorpt_t_max 0.864
_shelxl_version_number 2013-3

loop_
_space_group_symop_operation_xyz
'x, y, z'
'-x, -y, -z'

loop_
_atom_site_label
_atom_site_type_symbol
_atom_site_fract_x
_atom_site_fract_y
_atom_site_fract_z
_atom_site_U_iso_or_equiv
_atom_site_adp_type
_atom_site_occupancy
_atom_site_site_symmetry_order
_atom_site_calc_flag
_atom_site_refinement_flags_posn
_atom_site_refinement_flags_adp
Nb1 Nb 0.24100(6) 0.11469(6) 0.36403(6) 0.01707(19) Uani 1 1 d . .
P1 P 0.45025(19) 0.25289(19) 0.60133(19) 0.0194(4) Uani 1 1 d . .
P2 P 0.43396(19) 0.2083(2) 0.33279(19) 0.0206(4) Uani 1 1 d . .
P3 P 0.06188(19) -0.11785(19) 0.25127(19) 0.0203(4) Uani 1 1 d . .
P4 P 0.01546(19) 0.12715(19) 0.27761(19) 0.0197(4) Uani 1 1 d . .
F1 F 0.2601(4) 0.2922(4) 0.4131(4) 0.0216(9) Uani 1 1 d . .
F2 F 0.3201(4) -0.0083(4) 0.3647(4) 0.0230(9) Uani 1 1 d . .
F3 F 0.2012(4) 0.1255(4) 0.5054(4) 0.0242(10) Uani 1 1 d . .
F4 F 0.1832(4) 0.0494(4) 0.1724(4) 0.0223(9) Uani 1 1 d . .
C1 C 0.4830(8) 0.1547(8) 0.6743(8) 0.0256(17) Uani 1 1 d . .
H1A H 0.5545 0.2101 0.7668 0.038 Uiso 1 1 calc R U
H1B H 0.5053 0.0886 0.6204 0.038 Uiso 1 1 calc R U
H1C H 0.4071 0.1123 0.6752 0.038 Uiso 1 1 calc R U
C2 C 0.4313(8) 0.3834(8) 0.7193(8) 0.0264(17) Uani 1 1 d . .
H2A H 0.5090 0.4318 0.8075 0.040 Uiso 1 1 calc R U
H2B H 0.3584 0.3475 0.7282 0.040 Uiso 1 1 calc R U
H2C H 0.4161 0.4419 0.6864 0.040 Uiso 1 1 calc R U
C3 C 0.5960(7) 0.3273(8) 0.6056(8) 0.0212(16) Uani 1 1 d . .
C4 C 0.7138(8) 0.4015(8) 0.7247(8) 0.0277(18) Uani 1 1 d . .
H4 H 0.7197 0.4155 0.8078 0.033 Uiso 1 1 calc R U
C5 C 0.8212(8) 0.4539(8) 0.7204(9) 0.0300(19) Uani 1 1 d . .
H5 H 0.9013 0.5027 0.8011 0.036 Uiso 1 1 calc R U
C6 C 0.8150(8) 0.4369(9) 0.6009(10) 0.034(2) Uani 1 1 d . .
H6 H 0.8897 0.4747 0.5998 0.041 Uiso 1 1 calc R U
C7 C 0.6983(8) 0.3641(9) 0.4832(9) 0.0300(19) Uani 1 1 d . .
H7 H 0.6933 0.3528 0.4012 0.036 Uiso 1 1 calc R U
C8 C 0.5893(8) 0.3076(8) 0.4830(8) 0.0259(17) Uani 1 1 d . .
C9 C 0.4592(8) 0.0846(9) 0.2134(9) 0.0303(19) Uani 1 1 d . .
H9A H 0.4950 0.0370 0.2530 0.045 Uiso 1 1 calc R U
H9B H 0.5187 0.1257 0.1923 0.045 Uiso 1 1 calc R U
H9C H 0.3775 0.0243 0.1306 0.045 Uiso 1 1 calc R U
C10 C 0.3996(8) 0.3087(9) 0.2626(9) 0.0283(18) Uani 1 1 d . .
H10A H 0.4678 0.3383 0.2449 0.042 Uiso 1 1 calc R U
H10B H 0.3943 0.3839 0.3269 0.042 Uiso 1 1 calc R U
H10C H 0.3180 0.2579 0.1781 0.042 Uiso 1 1 calc R U
C11 C 0.0860(8) -0.1659(8) 0.3748(8) 0.0271(18) Uani 1 1 d . .
H11A H 0.0239 -0.2545 0.3312 0.041 Uiso 1 1 calc R U
H11B H 0.0745 -0.1065 0.4471 0.041 Uiso 1 1 calc R U
H11C H 0.1727 -0.1627 0.4128 0.041 Uiso 1 1 calc R U
C12 C 0.0660(8) -0.2451(8) 0.1171(8) 0.0287(18) Uani 1 1 d . .
H12A H 0.0098 -0.3293 0.0932 0.043 Uiso 1 1 calc R U
H12B H 0.1535 -0.2398 0.1464 0.043 Uiso 1 1 calc R U
H12C H 0.0367 -0.2358 0.0384 0.043 Uiso 1 1 calc R U
C13 C -0.1025(8) -0.1331(8) 0.1837(8) 0.0234(16) Uani 1 1 d . .
C14 C -0.2058(8) -0.2484(8) 0.1235(8) 0.0281(18) Uani 1 1 d . .
H14 H -0.1922 -0.3244 0.1134 0.034 Uiso 1 1 calc R U
C15 C -0.3295(8) -0.2529(9) 0.0778(8) 0.032(2) Uani 1 1 d . .
H15 H -0.3997 -0.3324 0.0358 0.038 Uiso 1 1 calc R U
C16 C -0.3511(8) -0.1423(10) 0.0932(9) 0.033(2) Uani 1 1 d . .
H16 H -0.4353 -0.1453 0.0631 0.040 Uiso 1 1 calc R U
C17 C -0.2457(8) -0.0249(9) 0.1544(8) 0.0301(19) Uani 1 1 d . .
H17 H -0.2593 0.0512 0.1646 0.036 Uiso 1 1 calc R U
C18 C -0.1236(8) -0.0204(8) 0.1992(8) 0.0270(17) Uani 1 1 d . .
C19 C 0.0072(8) 0.2518(8) 0.4121(8) 0.0254(17) Uani 1 1 d . .
H19A H 0.0228 0.2334 0.4845 0.038 Uiso 1 1 calc R U
H19B H -0.0777 0.2533 0.3774 0.038 Uiso 1 1 calc R U
H19C H 0.0720 0.3363 0.4475 0.038 Uiso 1 1 calc R U
C20 C -0.0125(8) 0.1695(8) 0.1506(8) 0.0253(17) Uani 1 1 d . .
H20A H -0.0931 0.1809 0.1248 0.038 Uiso 1 1 calc R U
H20B H -0.0174 0.1001 0.0712 0.038 Uiso 1 1 calc R U
H20C H 0.0577 0.2506 0.1866 0.038 Uiso 1 1 calc R U
Nb2 Nb 0.75512(6) 0.40270(7) 0.13319(7) 0.0202(2) Uani 1 1 d . .
F5 F 0.6294(5) 0.4249(5) 0.0116(5) 0.0364(12) Uani 1 1 d . .
F6 F 0.7007(6) 0.2300(5) -0.0017(6) 0.0460(14) Uani 1 1 d . .
F7 F 0.8677(5) 0.4567(6) 0.0763(6) 0.0426(14) Uani 1 1 d . .
F8 F 0.8149(5) 0.5772(5) 0.2673(5) 0.0321(11) Uani 1 1 d . .
F9 F 0.6382(5) 0.3490(6) 0.1845(5) 0.0398(13) Uani 1 1 d . .
F10 F 0.8807(5) 0.3846(6) 0.2568(6) 0.0444(14) Uani 1 1 d . .

loop_
_atom_site_aniso_label
_atom_site_aniso_U_11
_atom_site_aniso_U_22
_atom_site_aniso_U_33
_atom_site_aniso_U_23
_atom_site_aniso_U_13
_atom_site_aniso_U_12
Nb1 0.0161(3) 0.0157(3) 0.0149(3) 0.0081(3) 0.0060(3) 0.0009(3)
P1 0.0185(9) 0.0191(10) 0.0157(9) 0.0086(8) 0.0064(7) 0.0036(8)
P2 0.0184(10) 0.0213(10) 0.0175(9) 0.0101(8) 0.0078(8) 0.0012(8)
P3 0.0198(10) 0.0190(10) 0.0184(9) 0.0108(8) 0.0080(8) 0.0017(8)
P4 0.0184(9) 0.0207(10) 0.0155(9) 0.0092(8) 0.0067(8) 0.0036(8)
F1 0.023(2) 0.017(2) 0.020(2) 0.0093(18) 0.0095(18) 0.0032(18)
F2 0.021(2) 0.023(2) 0.024(2) 0.0134(19) 0.0105(19) 0.0069(19)
F3 0.020(2) 0.027(2) 0.019(2) 0.0109(19) 0.0074(18) 0.0040(19)
F4 0.022(2) 0.025(2) 0.014(2) 0.0093(18) 0.0073(18) 0.0027(19)
C1 0.028(4) 0.027(4) 0.022(4) 0.015(3) 0.010(3) 0.008(3)
C2 0.028(4) 0.023(4) 0.018(4) 0.007(3) 0.009(3) 0.006(3)
C3 0.017(4) 0.021(4) 0.021(4) 0.011(3) 0.007(3) 0.004(3)
C4 0.023(4) 0.021(4) 0.026(4) 0.009(3) 0.005(3) 0.003(3)
C5 0.017(4) 0.024(4) 0.036(5) 0.017(4) 0.004(3) 0.000(3)
C6 0.022(4) 0.031(5) 0.044(5) 0.022(4) 0.013(4) 0.002(4)
C7 0.027(4) 0.029(5) 0.034(5) 0.019(4) 0.016(4) 0.004(4)
C8 0.019(4) 0.019(4) 0.030(4) 0.012(3) 0.007(3) 0.002(3)
C9 0.031(5) 0.030(5) 0.030(4) 0.017(4) 0.016(4) 0.005(4)
C10 0.028(4) 0.031(5) 0.033(4) 0.024(4) 0.015(4) 0.008(4)
C11 0.034(5) 0.026(4) 0.022(4) 0.015(3) 0.014(4) 0.006(4)
C12 0.035(5) 0.019(4) 0.028(4) 0.010(3) 0.016(4) 0.006(4)
C13 0.023(4) 0.022(4) 0.020(4) 0.012(3) 0.010(3) 0.001(3)
C14 0.029(4) 0.025(4) 0.023(4) 0.013(3) 0.010(3) 0.002(4)
C15 0.020(4) 0.036(5) 0.021(4) 0.010(4) 0.006(3) -0.006(4)
C16 0.023(4) 0.049(6) 0.025(4) 0.020(4) 0.011(4) 0.010(4)
C17 0.022(4) 0.034(5) 0.023(4) 0.011(4) 0.009(3) 0.004(4)
C18 0.033(5) 0.028(4) 0.019(4) 0.012(3) 0.012(3) 0.013(4)
C19 0.028(4) 0.025(4) 0.020(4) 0.010(3) 0.013(3) 0.006(3)
C20 0.031(4) 0.029(4) 0.017(4) 0.014(3) 0.012(3) 0.009(4)
Nb2 0.0146(3) 0.0191(4) 0.0176(3) 0.0065(3) 0.0053(3) 0.0018(3)
F5 0.027(3) 0.042(3) 0.028(3) 0.020(2) 0.003(2) 0.006(2)
F6 0.046(3) 0.025(3) 0.039(3) 0.003(2) 0.014(3) 0.006(2)
F7 0.036(3) 0.046(3) 0.044(3) 0.017(3) 0.029(3) 0.009(3)
F8 0.031(3) 0.025(3) 0.027(2) 0.007(2) 0.013(2) 0.005(2)
F9 0.032(3) 0.046(3) 0.039(3) 0.025(3) 0.019(2) 0.003(2)
F10 0.035(3) 0.046(3) 0.042(3) 0.025(3) 0.007(3) 0.015(3)

loop_
_atom_type_symbol
_atom_type_description
_atom_type_scat_dispersion_real
_atom_type_scat_dispersion_imag
_atom_type_scat_source
C C 0.0033 0.0016 'International Tables Vol C Tables 4.2.6.8 and 6.1.1.4'
H H 0.0000 0.0000 'International Tables Vol C Tables 4.2.6.8 and 6.1.1.4'
F F 0.0171 0.0103 'International Tables Vol C Tables 4.2.6.8 and 6.1.1.4'
P P 0.1023 0.0942 'International Tables Vol C Tables 4.2.6.8 and 6.1.1.4'
Nb Nb -2.0727 0.6215 'International Tables Vol C Tables 4.2.6.8 and 6.1.1.4'

loop_
_geom_angle_atom_site_label_1
_geom_angle_atom_site_label_2
_geom_angle_atom_site_label_3
_geom_angle
F3 Nb1 F2 95.29(19)
F3 Nb1 F1 92.86(19)
F2 Nb1 F1 148.99(19)
F3 Nb1 F4 149.22(19)
F2 Nb1 F4 92.78(19)
F1 Nb1 F4 95.35(19)
F3 Nb1 P1 69.61(14)
F2 Nb1 P1 77.10(14)
F1 Nb1 P1 77.86(13)
F4 Nb1 P1 141.16(14)
F3 Nb1 P4 78.11(14)
F2 Nb1 P4 141.70(14)
F1 Nb1 P4 69.29(14)
F4 Nb1 P4 77.21(14)
P1 Nb1 P4 132.14(7)
F3 Nb1 P2 140.73(14)
F2 Nb1 P2 79.97(14)
F1 Nb1 P2 74.89(14)
F4 Nb1 P2 69.97(14)
P1 Nb1 P2 71.35(7)
P4 Nb1 P2 128.08(7)
F3 Nb1 P3 75.75(14)
F2 Nb1 P3 70.44(14)
F1 Nb1 P3 140.52(14)
F4 Nb1 P3 79.13(14)
P1 Nb1 P3 129.33(7)
P4 Nb1 P3 71.38(7)
P2 Nb1 P3 135.70(7)
C2 P1 C1 105.8(4)
C2 P1 C3 106.0(4)
C1 P1 C3 105.9(4)
C2 P1 Nb1 110.8(3)
C1 P1 Nb1 110.8(3)
C3 P1 Nb1 116.8(3)
C8 P2 C10 106.1(4)
C8 P2 C9 105.0(4)
C10 P2 C9 104.7(4)
C8 P2 Nb1 116.9(3)
C10 P2 Nb1 109.3(3)
C9 P2 Nb1 113.9(3)
C12 P3 C11 104.3(4)
C12 P3 C13 105.6(4)
C11 P3 C13 105.6(4)
C12 P3 Nb1 114.1(3)
C11 P3 Nb1 109.7(3)
C13 P3 Nb1 116.6(3)
C20 P4 C19 106.4(4)
C20 P4 C18 104.5(4)
C19 P4 C18 106.6(4)
C20 P4 Nb1 110.3(3)
C19 P4 Nb1 111.3(3)
C18 P4 Nb1 117.0(3)
C4 C3 C8 119.4(7)
C4 C3 P1 122.5(6)
C8 C3 P1 118.1(6)
C5 C4 C3 119.4(8)
C4 C5 C6 121.5(8)
C7 C6 C5 119.1(8)
C8 C7 C6 121.1(9)
C7 C8 C3 119.5(8)
C7 C8 P2 123.7(7)
C3 C8 P2 116.8(6)
C14 C13 C18 119.5(8)
C14 C13 P3 122.9(7)
C18 C13 P3 117.6(6)
C13 C14 C15 120.3(8)
C16 C15 C14 120.6(8)
C15 C16 C17 119.0(8)
C18 C17 C16 120.4(9)
C17 C18 C13 120.2(8)
C17 C18 P4 122.4(7)
C13 C18 P4 117.4(6)
F10 Nb2 F6 90.7(3)
F10 Nb2 F8 88.7(2)
F6 Nb2 F8 177.9(3)
F10 Nb2 F9 90.3(3)
F6 Nb2 F9 90.0(3)
F8 Nb2 F9 92.0(2)
F10 Nb2 F5 178.7(3)
F6 Nb2 F5 90.6(3)
F8 Nb2 F5 90.0(2)
F9 Nb2 F5 89.6(2)
F10 Nb2 F7 91.8(3)
F6 Nb2 F7 89.7(3)
F8 Nb2 F7 88.2(2)
F9 Nb2 F7 177.8(3)
F5 Nb2 F7 88.3(3)

loop_
_geom_bond_atom_site_label_1
_geom_bond_atom_site_label_2
_geom_bond_distance
Nb1 F3 1.952(4)
Nb1 F2 1.952(5)
Nb1 F1 1.955(4)
Nb1 F4 1.960(4)
Nb1 P1 2.637(2)
Nb1 P4 2.642(2)
Nb1 P2 2.651(2)
Nb1 P3 2.654(2)
P1 C2 1.806(8)
P1 C1 1.811(8)
P1 C3 1.811(8)
P2 C8 1.813(8)
P2 C10 1.815(8)
P2 C9 1.815(9)
P3 C12 1.790(8)
P3 C11 1.815(8)
P3 C13 1.817(8)
P4 C20 1.803(8)
P4 C19 1.805(8)
P4 C18 1.818(9)
C3 C4 1.400(11)
C3 C8 1.414(12)
C4 C5 1.377(12)
C5 C6 1.388(13)
C6 C7 1.385(12)
C7 C8 1.379(12)
C13 C14 1.388(11)
C13 C18 1.412(12)
C14 C15 1.394(12)
C15 C16 1.389(14)
C16 C17 1.416(13)
C17 C18 1.375(12)
Nb2 F10 1.872(5)
Nb2 F6 1.877(5)
Nb2 F8 1.877(5)
Nb2 F9 1.879(5)
Nb2 F5 1.889(5)
Nb2 F7 1.890(5)
